data_4021882
loop_
_publ_author_name
'Wannaporn Disadee'
'Tsutomu Ishikawa'
'Masatoshi Kawahata'
'Kentaro Yamaguchi'

_publ_section_title
;
 Guanidinium Ylide Mediated Aziridination: Identification of a
 Spiro Imidazolidine-Oxazolidine Intermediate
;
_journal_name_full 'Journal of Organic Chemistry'
_journal_page_first 6600
_journal_page_last 6603
_journal_paper_doi 10.1021/jo060531r
_journal_volume 71
_journal_year 2006
_chemical_formula_moiety 'C39 H42 Br N3 O3'
_chemical_formula_sum 'C39 H42 Br N3 O3'
_chemical_formula_weight 680.67
_chemical_name_systematic
; 
 ? 
;
_space_group_IT_number 2
_symmetry_cell_setting triclinic
_symmetry_space_group_name_Hall '-P 1'
_symmetry_space_group_name_H-M 'P -1'
_atom_sites_solution_hydrogens geom
_atom_sites_solution_primary direct
_atom_sites_solution_secondary difmap
_audit_creation_method SHELXL-97
_cell_angle_alpha 103.742(2)
_cell_angle_beta 102.728(2)
_cell_angle_gamma 103.863(2)
_cell_formula_units_Z 2
_cell_length_a 9.1682(14)
_cell_length_b 13.934(2)
_cell_length_c 14.818(2)
_cell_measurement_temperature 150
_cell_volume 1706.3(4)
_computing_cell_refinement 'SAINT (Bruker Software)'
_computing_data_collection 'SMART (Bruker Smart Software)'
_computing_data_reduction 'SADABS (Bruker Software)'
_computing_molecular_graphics 'ORTEP-3 (Farrugia, 1997)'
_computing_publication_material 'SHELXL-97 (Sheldrick, 1997)'
_computing_structure_refinement 'SHELXL-97 (Sheldrick, 1997)'
_computing_structure_solution 'SHELXS-97 (Sheldrick, 1990)'
_diffrn_ambient_temperature 150
_diffrn_measured_fraction_theta_full 0.958
_diffrn_measured_fraction_theta_max 0.958
_diffrn_measurement_device_type 'SMART CCD'
_diffrn_radiation_monochromator graphite
_diffrn_radiation_source 'fine-focus sealed tube'
_diffrn_radiation_type MoK\a
_diffrn_radiation_wavelength 0.71073
_diffrn_reflns_av_R_equivalents 0.0466
_diffrn_reflns_av_sigmaI/netI 0.0843
_diffrn_reflns_limit_h_max 11
_diffrn_reflns_limit_h_min -11
_diffrn_reflns_limit_k_max 18
_diffrn_reflns_limit_k_min -14
_diffrn_reflns_limit_l_max 19
_diffrn_reflns_limit_l_min -19
_diffrn_reflns_number 10396
_diffrn_reflns_theta_full 27.51
_diffrn_reflns_theta_max 27.51
_diffrn_reflns_theta_min 1.58
_exptl_absorpt_coefficient_mu 1.246
_exptl_absorpt_correction_T_max 0.7062
_exptl_absorpt_correction_T_min 0.6356
_exptl_absorpt_correction_type empirical
_exptl_absorpt_process_details 'SADABS Sheldrick 1996'
_exptl_crystal_colour colourless
_exptl_crystal_density_diffrn 1.325
_exptl_crystal_density_method 'not measured'
_exptl_crystal_description block
_exptl_crystal_F_000 712
_exptl_crystal_size_max 0.40
_exptl_crystal_size_mid 0.35
_exptl_crystal_size_min 0.30
_refine_diff_density_max 0.791
_refine_diff_density_min -0.334
_refine_diff_density_rms 0.075
_refine_ls_extinction_method none
_refine_ls_goodness_of_fit_ref 1.027
_refine_ls_hydrogen_treatment constr
_refine_ls_matrix_type full
_refine_ls_number_parameters 420
_refine_ls_number_reflns 7511
_refine_ls_number_restraints 0
_refine_ls_restrained_S_all 1.027
_refine_ls_R_factor_all 0.0684
_refine_ls_R_factor_gt 0.0468
_refine_ls_shift/su_max 0.000
_refine_ls_shift/su_mean 0.000
_refine_ls_structure_factor_coef Fsqd
_refine_ls_weighting_details 'calc w=1/[\s^2^(Fo^2^)+(0.0515P)^2^+0.0686P] where P=(Fo^2^+2Fc^2^)/3'
_refine_ls_weighting_scheme calc
_refine_ls_wR_factor_gt 0.1162
_refine_ls_wR_factor_ref 0.1279
_reflns_number_gt 5657
_reflns_number_total 7511
_reflns_threshold_expression >2sigma(I)
_cod_data_source_file jo060531rsi20060310_062504.cif
_cod_database_code 4021882

loop_
_symmetry_equiv_pos_as_xyz
'x, y, z'
'-x, -y, -z'

loop_
_atom_site_label
_atom_site_type_symbol
_atom_site_fract_x
_atom_site_fract_y
_atom_site_fract_z
_atom_site_U_iso_or_equiv
_atom_site_adp_type
_atom_site_occupancy
_atom_site_symmetry_multiplicity
_atom_site_calc_flag
_atom_site_refinement_flags
Br1 Br 0.69465(3) 0.12932(2) 0.15109(2) 0.03651(11) Uani 1 1 d .
O3 O 0.8991(2) 0.25349(13) 0.00787(12) 0.0279(4) Uani 1 1 d .
O1 O 1.16767(18) 0.27853(13) 0.26487(11) 0.0224(4) Uani 1 1 d .
N2 N 1.3850(2) 0.21485(15) 0.25545(13) 0.0198(4) Uani 1 1 d .
N1 N 1.2003(2) 0.22738(15) 0.11457(13) 0.0184(4) Uani 1 1 d .
C8 C 0.9023(3) 0.17529(19) 0.23778(18) 0.0244(5) Uani 1 1 d .
N3 N 1.4024(2) 0.37054(15) 0.23465(14) 0.0197(4) Uani 1 1 d .
C9 C 1.0150(3) 0.23721(19) 0.19652(17) 0.0213(5) Uani 1 1 d .
H9 H 0.9776 0.2952 0.1821 0.026 Uiso 1 1 calc R
O2 O 0.8821(2) 0.08718(16) -0.05956(14) 0.0452(5) Uani 1 1 d .
C11 C 0.9298(3) 0.16503(19) 0.00767(17) 0.0235(5) Uani 1 1 d .
C25 C 1.5270(3) 0.39293(18) 0.32490(17) 0.0204(5) Uani 1 1 d .
H25 H 1.5007 0.4346 0.3805 0.025 Uiso 1 1 calc R
C16 C 1.2734(3) 0.2226(2) -0.03769(17) 0.0232(5) Uani 1 1 d .
C33 C 1.5149(3) 0.27988(17) 0.43745(16) 0.0202(5) Uani 1 1 d .
C38 C 1.6298(3) 0.25094(18) 0.49313(17) 0.0237(5) Uani 1 1 d .
H38 H 1.7097 0.2334 0.4676 0.028 Uiso 1 1 calc R
C26 C 1.6880(3) 0.45067(18) 0.32224(18) 0.0242(5) Uani 1 1 d .
C22 C 1.2782(3) 0.18013(19) 0.04784(17) 0.0234(5) Uani 1 1 d .
H22B H 1.2264 0.1041 0.0232 0.028 Uiso 1 1 calc R
H22A H 1.3891 0.1929 0.0839 0.028 Uiso 1 1 calc R
C10 C 1.0387(3) 0.17156(18) 0.10442(16) 0.0210(5) Uani 1 1 d .
H10 H 1.0314 0.1000 0.1084 0.025 Uiso 1 1 calc R
C34 C 1.3984(3) 0.3040(2) 0.47582(17) 0.0262(5) Uani 1 1 d .
H34 H 1.3187 0.3233 0.4383 0.031 Uiso 1 1 calc R
C23 C 1.2895(3) 0.27161(18) 0.21719(16) 0.0190(5) Uani 1 1 d .
C39 C 1.3116(3) 0.11255(18) 0.25988(18) 0.0252(5) Uani 1 1 d .
H39A H 1.2375 0.0700 0.1963 0.030 Uiso 1 1 calc R
H39B H 1.2551 0.1186 0.3089 0.030 Uiso 1 1 calc R
H39C H 1.3924 0.0797 0.2775 0.030 Uiso 1 1 calc R
C32 C 1.5207(3) 0.28397(18) 0.33632(16) 0.0198(5) Uani 1 1 d .
H32 H 1.6172 0.2679 0.3254 0.024 Uiso 1 1 calc R
C21 C 1.2197(3) 0.1565(2) -0.13272(18) 0.0301(6) Uani 1 1 d .
H21 H 1.1822 0.0835 -0.1450 0.036 Uiso 1 1 calc R
C1 C 0.8539(3) 0.1004(2) 0.37557(19) 0.0281(6) Uani 1 1 d .
C7 C 0.9426(3) 0.1574(2) 0.32219(18) 0.0262(5) Uani 1 1 d .
H7 H 1.0516 0.1875 0.3556 0.031 Uiso 1 1 calc R
C35 C 1.3971(3) 0.3002(2) 0.56853(18) 0.0308(6) Uani 1 1 d .
H35 H 1.3168 0.3169 0.5941 0.037 Uiso 1 1 calc R
C6 C 0.7010(3) 0.0317(2) 0.3359(2) 0.0314(6) Uani 1 1 d .
H6 H 0.6465 0.0184 0.2696 0.038 Uiso 1 1 calc R
C36 C 1.5130(3) 0.2720(2) 0.62347(18) 0.0311(6) Uani 1 1 d .
H36 H 1.5126 0.2695 0.6870 0.037 Uiso 1 1 calc R
C12 C 0.7948(3) 0.2621(2) -0.07981(19) 0.0328(6) Uani 1 1 d .
C37 C 1.6284(3) 0.24751(19) 0.58616(18) 0.0291(6) Uani 1 1 d .
H37 H 1.7078 0.2281 0.6240 0.035 Uiso 1 1 calc R
C19 C 1.2741(3) 0.3033(2) -0.1933(2) 0.0369(7) Uani 1 1 d .
H19 H 1.2728 0.3308 -0.2462 0.044 Uiso 1 1 calc R
C24 C 1.3373(3) 0.45508(19) 0.22844(19) 0.0269(5) Uani 1 1 d .
H24A H 1.4168 0.5130 0.2232 0.032 Uiso 1 1 calc R
H24B H 1.3058 0.4784 0.2869 0.032 Uiso 1 1 calc R
H24C H 1.2453 0.4308 0.1710 0.032 Uiso 1 1 calc R
C20 C 1.2209(3) 0.1975(2) -0.21053(19) 0.0364(7) Uani 1 1 d .
H20 H 1.1849 0.1521 -0.2753 0.044 Uiso 1 1 calc R
C17 C 1.3286(3) 0.3288(2) -0.02183(19) 0.0307(6) Uani 1 1 d .
H17 H 1.3665 0.3746 0.0428 0.037 Uiso 1 1 calc R
C31 C 1.7291(3) 0.4359(2) 0.2366(2) 0.0322(6) Uani 1 1 d .
H31 H 1.6532 0.3926 0.1771 0.039 Uiso 1 1 calc R
C5 C 0.6284(3) -0.0172(2) 0.3927(2) 0.0360(6) Uani 1 1 d .
H5 H 0.5242 -0.0634 0.3650 0.043 Uiso 1 1 calc R
C15 C 0.8696(4) 0.2507(4) -0.1604(3) 0.0776(14) Uani 1 1 d .
H15C H 0.8086 0.2670 -0.2146 0.093 Uiso 1 1 calc R
H15B H 0.8720 0.1791 -0.1825 0.093 Uiso 1 1 calc R
H15A H 0.9772 0.2984 -0.1368 0.093 Uiso 1 1 calc R
C29 C 1.9923(3) 0.5483(2) 0.3236(3) 0.0468(8) Uani 1 1 d .
H29 H 2.0956 0.5822 0.3240 0.056 Uiso 1 1 calc R
C4 C 0.7058(3) 0.0005(2) 0.4896(2) 0.0394(7) Uani 1 1 d .
H4 H 0.6548 -0.0329 0.5282 0.047 Uiso 1 1 calc R
C27 C 1.7996(3) 0.5138(2) 0.4082(2) 0.0353(6) Uani 1 1 d .
H27 H 1.7728 0.5243 0.4674 0.042 Uiso 1 1 calc R
C2 C 0.9310(3) 0.1163(2) 0.4728(2) 0.0379(7) Uani 1 1 d .
H2 H 1.0357 0.1617 0.5009 0.045 Uiso 1 1 calc R
C18 C 1.3294(3) 0.3693(2) -0.0990(2) 0.0383(7) Uani 1 1 d .
H18 H 1.3679 0.4422 -0.0870 0.046 Uiso 1 1 calc R
C13 C 0.7847(5) 0.3714(3) -0.0449(3) 0.0715(12) Uani 1 1 d .
H13C H 0.7121 0.3841 -0.0968 0.086 Uiso 1 1 calc R
H13B H 0.8891 0.4218 -0.0277 0.086 Uiso 1 1 calc R
H13A H 0.7463 0.3787 0.0123 0.086 Uiso 1 1 calc R
C30 C 1.8821(3) 0.4847(2) 0.2376(2) 0.0407(7) Uani 1 1 d .
H30 H 1.9100 0.4738 0.1788 0.049 Uiso 1 1 calc R
C3 C 0.8573(4) 0.0668(3) 0.5291(2) 0.0430(8) Uani 1 1 d .
H3 H 0.9115 0.0788 0.5952 0.052 Uiso 1 1 calc R
C28 C 1.9525(3) 0.5624(2) 0.4082(3) 0.0462(8) Uani 1 1 d .
H28 H 2.0289 0.6056 0.4676 0.055 Uiso 1 1 calc R
C14 C 0.6336(3) 0.1846(3) -0.1071(3) 0.0556(9) Uani 1 1 d .
H14A H 0.5950 0.1910 -0.0500 0.067 Uiso 1 1 calc R
H14B H 0.6397 0.1141 -0.1306 0.067 Uiso 1 1 calc R
H14C H 0.5613 0.1982 -0.1584 0.067 Uiso 1 1 calc R

loop_
_atom_site_aniso_label
_atom_site_aniso_U_11
_atom_site_aniso_U_22
_atom_site_aniso_U_33
_atom_site_aniso_U_23
_atom_site_aniso_U_13
_atom_site_aniso_U_12
Br1 0.01850(14) 0.0515(2) 0.04040(18) 0.02285(14) 0.00617(11) 0.00593(12)
O3 0.0274(9) 0.0307(10) 0.0207(9) 0.0088(7) -0.0016(7) 0.0069(8)
O1 0.0165(8) 0.0291(9) 0.0188(8) 0.0057(7) 0.0045(6) 0.0046(7)
N2 0.0198(10) 0.0191(10) 0.0169(10) 0.0060(8) 0.0001(8) 0.0042(8)
N1 0.0142(9) 0.0234(10) 0.0147(10) 0.0045(8) 0.0021(7) 0.0039(8)
C8 0.0210(12) 0.0269(13) 0.0273(13) 0.0086(11) 0.0097(10) 0.0085(10)
N3 0.0154(9) 0.0209(10) 0.0207(10) 0.0083(8) 0.0007(8) 0.0040(8)
C9 0.0168(11) 0.0235(12) 0.0209(12) 0.0065(10) 0.0023(9) 0.0047(9)
O2 0.0443(12) 0.0395(12) 0.0304(11) -0.0082(9) -0.0140(9) 0.0161(10)
C11 0.0157(11) 0.0282(14) 0.0215(13) 0.0055(11) 0.0030(9) 0.0024(10)
C25 0.0178(11) 0.0227(12) 0.0182(12) 0.0055(9) 0.0018(9) 0.0057(9)
C16 0.0155(11) 0.0360(14) 0.0201(12) 0.0098(10) 0.0058(9) 0.0098(10)
C33 0.0205(11) 0.0188(12) 0.0146(11) 0.0030(9) -0.0009(9) 0.0015(9)
C38 0.0239(12) 0.0218(12) 0.0212(12) 0.0054(10) 0.0008(10) 0.0057(10)
C26 0.0192(11) 0.0189(12) 0.0313(14) 0.0092(10) 0.0012(10) 0.0042(10)
C22 0.0216(11) 0.0279(13) 0.0213(12) 0.0083(10) 0.0059(9) 0.0085(10)
C10 0.0170(11) 0.0241(13) 0.0201(12) 0.0068(10) 0.0037(9) 0.0047(9)
C34 0.0277(13) 0.0316(14) 0.0177(12) 0.0063(10) 0.0041(10) 0.0100(11)
C23 0.0181(11) 0.0222(12) 0.0170(11) 0.0073(9) 0.0049(9) 0.0057(9)
C39 0.0281(13) 0.0207(12) 0.0226(13) 0.0069(10) 0.0010(10) 0.0057(10)
C32 0.0155(10) 0.0221(12) 0.0183(12) 0.0055(9) 0.0000(9) 0.0049(9)
C21 0.0281(13) 0.0407(16) 0.0225(13) 0.0084(11) 0.0071(11) 0.0141(12)
C1 0.0270(13) 0.0315(14) 0.0341(15) 0.0153(12) 0.0148(11) 0.0131(11)
C7 0.0220(12) 0.0300(14) 0.0281(14) 0.0086(11) 0.0092(10) 0.0091(11)
C35 0.0362(14) 0.0312(14) 0.0249(14) 0.0066(11) 0.0131(11) 0.0087(12)
C6 0.0348(14) 0.0299(14) 0.0335(15) 0.0120(12) 0.0156(12) 0.0095(12)
C36 0.0455(16) 0.0264(14) 0.0168(12) 0.0074(10) 0.0056(11) 0.0053(12)
C12 0.0239(13) 0.0498(18) 0.0257(14) 0.0184(13) 0.0007(11) 0.0121(12)
C37 0.0357(14) 0.0259(14) 0.0207(13) 0.0083(10) -0.0009(11) 0.0077(11)
C19 0.0407(16) 0.056(2) 0.0285(15) 0.0226(14) 0.0169(13) 0.0261(15)
C24 0.0263(13) 0.0211(13) 0.0313(14) 0.0099(11) 0.0034(11) 0.0067(10)
C20 0.0331(15) 0.059(2) 0.0199(14) 0.0087(13) 0.0074(11) 0.0228(14)
C17 0.0328(14) 0.0334(15) 0.0245(14) 0.0090(11) 0.0092(11) 0.0066(12)
C31 0.0227(12) 0.0355(15) 0.0321(15) 0.0115(12) 0.0043(11) 0.0003(11)
C5 0.0368(15) 0.0314(15) 0.0434(17) 0.0135(13) 0.0190(13) 0.0081(13)
C15 0.051(2) 0.172(5) 0.042(2) 0.065(3) 0.0204(17) 0.056(3)
C29 0.0216(14) 0.0427(18) 0.078(3) 0.0293(17) 0.0114(15) 0.0059(13)
C4 0.0444(17) 0.0452(18) 0.0509(19) 0.0312(15) 0.0304(15) 0.0222(14)
C27 0.0287(14) 0.0323(15) 0.0344(16) 0.0062(12) -0.0010(12) 0.0041(12)
C2 0.0247(13) 0.0543(19) 0.0424(17) 0.0264(15) 0.0112(12) 0.0134(13)
C18 0.0420(16) 0.0416(17) 0.0392(17) 0.0214(14) 0.0186(14) 0.0121(14)
C13 0.085(3) 0.053(2) 0.065(3) 0.028(2) -0.015(2) 0.025(2)
C30 0.0309(15) 0.0436(18) 0.0537(19) 0.0227(15) 0.0188(14) 0.0088(13)
C3 0.0408(17) 0.066(2) 0.0388(17) 0.0340(16) 0.0168(14) 0.0242(16)
C28 0.0224(14) 0.0397(18) 0.056(2) 0.0100(15) -0.0111(14) -0.0019(13)
C14 0.0226(15) 0.076(3) 0.066(2) 0.034(2) -0.0020(15) 0.0143(16)

loop_
_atom_type_symbol
_atom_type_description
_atom_type_scat_dispersion_real
_atom_type_scat_dispersion_imag
_atom_type_scat_source
C C 0.0033 0.0016 'International Tables Vol C Tables 4.2.6.8 and 6.1.1.4'
H H 0.0000 0.0000 'International Tables Vol C Tables 4.2.6.8 and 6.1.1.4'
N N 0.0061 0.0033 'International Tables Vol C Tables 4.2.6.8 and 6.1.1.4'
O O 0.0106 0.0060 'International Tables Vol C Tables 4.2.6.8 and 6.1.1.4'
Br Br -0.2901 2.4595 'International Tables Vol C Tables 4.2.6.8 and 6.1.1.4'

loop_
_geom_angle_atom_site_label_1
_geom_angle_atom_site_label_2
_geom_angle_atom_site_label_3
_geom_angle
C11 O3 C12 120.7(2)
C9 O1 C23 111.46(16)
C23 N2 C39 119.65(18)
C23 N2 C32 111.06(18)
C39 N2 C32 118.28(18)
C23 N1 C10 109.92(17)
C23 N1 C22 117.28(17)
C10 N1 C22 118.06(19)
C7 C8 C9 124.7(2)
C7 C8 Br1 125.47(18)
C9 C8 Br1 109.80(16)
C23 N3 C24 115.46(18)
C23 N3 C25 108.73(17)
C24 N3 C25 114.48(19)
O1 C9 C8 109.69(18)
O1 C9 C10 104.48(17)
C8 C9 C10 113.7(2)
O1 C9 H9 109.6
C8 C9 H9 109.6
C10 C9 H9 109.6
O2 C11 O3 125.9(2)
O2 C11 C10 121.3(2)
O3 C11 C10 112.8(2)
N3 C25 C26 113.21(19)
N3 C25 C32 103.97(18)
C26 C25 C32 111.58(18)
N3 C25 H25 109.3
C26 C25 H25 109.3
C32 C25 H25 109.3
C21 C16 C17 118.7(2)
C21 C16 C22 121.1(2)
C17 C16 C22 120.1(2)
C34 C33 C38 118.8(2)
C34 C33 C32 122.2(2)
C38 C33 C32 119.1(2)
C33 C38 C37 120.3(2)
C33 C38 H38 119.8
C37 C38 H38 119.8
C31 C26 C27 119.2(2)
C31 C26 C25 121.5(2)
C27 C26 C25 119.1(2)
N1 C22 C16 112.61(19)
N1 C22 H22B 109.1
C16 C22 H22B 109.1
N1 C22 H22A 109.1
C16 C22 H22A 109.1
H22B C22 H22A 107.8
N1 C10 C11 110.52(18)
N1 C10 C9 100.58(18)
C11 C10 C9 116.16(19)
N1 C10 H10 109.7
C11 C10 H10 109.7
C9 C10 H10 109.7
C33 C34 C35 120.8(2)
C33 C34 H34 119.6
C35 C34 H34 119.6
N2 C23 N3 102.56(17)
N2 C23 O1 111.50(17)
N3 C23 O1 113.35(18)
N2 C23 N1 116.34(19)
N3 C23 N1 110.60(17)
O1 C23 N1 102.89(16)
N2 C39 H39A 109.5
N2 C39 H39B 109.5
H39A C39 H39B 109.5
N2 C39 H39C 109.5
H39A C39 H39C 109.5
H39B C39 H39C 109.5
N2 C32 C33 116.14(18)
N2 C32 C25 102.80(17)
C33 C32 C25 111.95(19)
N2 C32 H32 108.5
C33 C32 H32 108.5
C25 C32 H32 108.5
C16 C21 C20 120.1(3)
C16 C21 H21 120.0
C20 C21 H21 120.0
C2 C1 C6 118.0(2)
C2 C1 C7 116.8(2)
C6 C1 C7 125.1(2)
C8 C7 C1 133.6(2)
C8 C7 H7 113.2
C1 C7 H7 113.2
C36 C35 C34 119.8(2)
C36 C35 H35 120.1
C34 C35 H35 120.1
C5 C6 C1 120.4(3)
C5 C6 H6 119.8
C1 C6 H6 119.8
C35 C36 C37 119.9(2)
C35 C36 H36 120.0
C37 C36 H36 120.0
O3 C12 C15 109.7(2)
O3 C12 C14 110.2(2)
C15 C12 C14 113.1(3)
O3 C12 C13 102.5(2)
C15 C12 C13 111.4(3)
C14 C12 C13 109.4(3)
C36 C37 C38 120.4(2)
C36 C37 H37 119.8
C38 C37 H37 119.8
C18 C19 C20 120.0(2)
C18 C19 H19 120.0
C20 C19 H19 120.0
N3 C24 H24A 109.5
N3 C24 H24B 109.5
H24A C24 H24B 109.5
N3 C24 H24C 109.5
H24A C24 H24C 109.5
H24B C24 H24C 109.5
C19 C20 C21 120.2(3)
C19 C20 H20 119.9
C21 C20 H20 119.9
C18 C17 C16 121.1(3)
C18 C17 H17 119.5
C16 C17 H17 119.5
C26 C31 C30 120.2(3)
C26 C31 H31 119.9
C30 C31 H31 119.9
C6 C5 C4 120.9(3)
C6 C5 H5 119.6
C4 C5 H5 119.6
C12 C15 H15C 109.5
C12 C15 H15B 109.5
H15C C15 H15B 109.5
C12 C15 H15A 109.5
H15C C15 H15A 109.5
H15B C15 H15A 109.5
C28 C29 C30 119.7(3)
C28 C29 H29 120.1
C30 C29 H29 120.1
C3 C4 C5 119.3(3)
C3 C4 H4 120.3
C5 C4 H4 120.3
C26 C27 C28 120.1(3)
C26 C27 H27 120.0
C28 C27 H27 120.0
C3 C2 C1 121.1(3)
C3 C2 H2 119.5
C1 C2 H2 119.5
C19 C18 C17 119.9(3)
C19 C18 H18 120.1
C17 C18 H18 120.1
C12 C13 H13C 109.5
C12 C13 H13B 109.5
H13C C13 H13B 109.5
C12 C13 H13A 109.5
H13C C13 H13A 109.5
H13B C13 H13A 109.5
C29 C30 C31 120.2(3)
C29 C30 H30 119.9
C31 C30 H30 119.9
C4 C3 C2 120.3(3)
C4 C3 H3 119.9
C2 C3 H3 119.9
C29 C28 C27 120.6(3)
C29 C28 H28 119.7
C27 C28 H28 119.7
C12 C14 H14A 109.5
C12 C14 H14B 109.5
H14A C14 H14B 109.5
C12 C14 H14C 109.5
H14A C14 H14C 109.5
H14B C14 H14C 109.5

loop_
_geom_bond_atom_site_label_1
_geom_bond_atom_site_label_2
_geom_bond_distance
Br1 C8 1.906(2)
O3 C11 1.328(3)
O3 C12 1.483(3)
O1 C9 1.424(3)
O1 C23 1.457(3)
N2 C23 1.428(3)
N2 C39 1.447(3)
N2 C32 1.460(3)
N1 C23 1.458(3)
N1 C10 1.455(3)
N1 C22 1.466(3)
C8 C7 1.324(3)
C8 C9 1.512(3)
N3 C23 1.438(3)
N3 C24 1.455(3)
N3 C25 1.466(3)
C9 C10 1.542(3)
C9 H9 1.0000
O2 C11 1.195(3)
C11 C10 1.524(3)
C25 C26 1.516(3)
C25 C32 1.556(3)
C25 H25 1.0000
C16 C21 1.391(4)
C16 C17 1.387(4)
C16 C22 1.518(3)
C33 C34 1.387(3)
C33 C38 1.390(3)
C33 C32 1.525(3)
C38 C37 1.393(3)
C38 H38 0.9500
C26 C31 1.385(4)
C26 C27 1.380(3)
C22 H22B 0.9900
C22 H22A 0.9900
C10 H10 1.0000
C34 C35 1.390(3)
C34 H34 0.9500
C39 H39A 0.9800
C39 H39B 0.9800
C39 H39C 0.9800
C32 H32 1.0000
C21 C20 1.404(4)
C21 H21 0.9500
C1 C2 1.396(4)
C1 C6 1.398(4)
C1 C7 1.480(3)
C7 H7 0.9500
C35 C36 1.385(4)
C35 H35 0.9500
C6 C5 1.384(4)
C6 H6 0.9500
C36 C37 1.372(4)
C36 H36 0.9500
C12 C15 1.498(4)
C12 C14 1.510(4)
C12 C13 1.519(5)
C37 H37 0.9500
C19 C18 1.381(4)
C19 C20 1.378(4)
C19 H19 0.9500
C24 H24A 0.9800
C24 H24B 0.9800
C24 H24C 0.9800
C20 H20 0.9500
C17 C18 1.391(4)
C17 H17 0.9500
C31 C30 1.399(4)
C31 H31 0.9500
C5 C4 1.387(4)
C5 H5 0.9500
C15 H15C 0.9800
C15 H15B 0.9800
C15 H15A 0.9800
C29 C28 1.365(5)
C29 C30 1.377(4)
C29 H29 0.9500
C4 C3 1.377(4)
C4 H4 0.9500
C27 C28 1.403(4)
C27 H27 0.9500
C2 C3 1.389(4)
C2 H2 0.9500
C18 H18 0.9500
C13 H13C 0.9800
C13 H13B 0.9800
C13 H13A 0.9800
C30 H30 0.9500
C3 H3 0.9500
C28 H28 0.9500
C14 H14A 0.9800
C14 H14B 0.9800
C14 H14C 0.9800

loop_
_geom_torsion_atom_site_label_1
_geom_torsion_atom_site_label_2
_geom_torsion_atom_site_label_3
_geom_torsion_atom_site_label_4
_geom_torsion
C23 O1 C9 C8 139.40(19)
C23 O1 C9 C10 17.2(2)
C7 C8 C9 O1 -3.8(3)
Br1 C8 C9 O1 175.33(14)
C7 C8 C9 C10 112.8(3)
Br1 C8 C9 C10 -68.1(2)
C12 O3 C11 O2 1.3(4)
C12 O3 C11 C10 -179.81(19)
C23 N3 C25 C26 144.9(2)
C24 N3 C25 C26 -84.3(2)
C23 N3 C25 C32 23.6(2)
C24 N3 C25 C32 154.38(18)
C34 C33 C38 C37 -0.7(4)
C32 C33 C38 C37 179.4(2)
N3 C25 C26 C31 -31.7(3)
C32 C25 C26 C31 85.2(3)
N3 C25 C26 C27 152.9(2)
C32 C25 C26 C27 -90.3(3)
C23 N1 C22 C16 -127.4(2)
C10 N1 C22 C16 97.4(2)
C21 C16 C22 N1 -128.4(2)
C17 C16 C22 N1 54.1(3)
C23 N1 C10 C11 155.89(19)
C22 N1 C10 C11 -65.9(3)
C23 N1 C10 C9 32.6(2)
C22 N1 C10 C9 170.81(18)
O2 C11 C10 N1 102.3(3)
O3 C11 C10 N1 -76.7(2)
O2 C11 C10 C9 -144.0(3)
O3 C11 C10 C9 37.0(3)
O1 C9 C10 N1 -29.4(2)
C8 C9 C10 N1 -148.91(18)
O1 C9 C10 C11 -148.63(19)
C8 C9 C10 C11 91.8(2)
C38 C33 C34 C35 0.5(4)
C32 C33 C34 C35 -179.6(2)
C39 N2 C23 N3 174.18(19)
C32 N2 C23 N3 30.7(2)
C39 N2 C23 O1 52.6(3)
C32 N2 C23 O1 -90.9(2)
C39 N2 C23 N1 -65.0(3)
C32 N2 C23 N1 151.57(18)
C24 N3 C23 N2 -163.55(19)
C25 N3 C23 N2 -33.3(2)
C24 N3 C23 O1 -43.2(3)
C25 N3 C23 O1 87.0(2)
C24 N3 C23 N1 71.7(2)
C25 N3 C23 N1 -158.02(18)
C9 O1 C23 N2 -122.97(19)
C9 O1 C23 N3 121.90(19)
C9 O1 C23 N1 2.4(2)
C10 N1 C23 N2 99.2(2)
C22 N1 C23 N2 -39.4(3)
C10 N1 C23 N3 -144.35(19)
C22 N1 C23 N3 77.1(2)
C10 N1 C23 O1 -23.0(2)
C22 N1 C23 O1 -161.57(18)
C23 N2 C32 C33 106.3(2)
C39 N2 C32 C33 -37.7(3)
C23 N2 C32 C25 -16.3(2)
C39 N2 C32 C25 -160.29(19)
C34 C33 C32 N2 -60.8(3)
C38 C33 C32 N2 119.1(2)
C34 C33 C32 C25 56.9(3)
C38 C33 C32 C25 -123.2(2)
N3 C25 C32 N2 -4.5(2)
C26 C25 C32 N2 -126.8(2)
N3 C25 C32 C33 -129.85(19)
C26 C25 C32 C33 107.8(2)
C17 C16 C21 C20 -0.4(4)
C22 C16 C21 C20 -178.1(2)
C9 C8 C7 C1 179.9(3)
Br1 C8 C7 C1 0.9(4)
C2 C1 C7 C8 -167.0(3)
C6 C1 C7 C8 13.8(5)
C33 C34 C35 C36 0.0(4)
C2 C1 C6 C5 1.2(4)
C7 C1 C6 C5 -179.6(2)
C34 C35 C36 C37 -0.2(4)
C11 O3 C12 C15 -65.3(3)
C11 O3 C12 C14 59.9(3)
C11 O3 C12 C13 176.3(3)
C35 C36 C37 C38 0.0(4)
C33 C38 C37 C36 0.5(4)
C18 C19 C20 C21 1.3(4)
C16 C21 C20 C19 -0.5(4)
C21 C16 C17 C18 0.6(4)
C22 C16 C17 C18 178.2(2)
C27 C26 C31 C30 -0.1(4)
C25 C26 C31 C30 -175.5(2)
C1 C6 C5 C4 -0.4(4)
C6 C5 C4 C3 -0.6(4)
C31 C26 C27 C28 0.2(4)
C25 C26 C27 C28 175.7(2)
C6 C1 C2 C3 -1.2(4)
C7 C1 C2 C3 179.6(3)
C20 C19 C18 C17 -1.1(4)
C16 C17 C18 C19 0.2(4)
C28 C29 C30 C31 1.0(4)
C26 C31 C30 C29 -0.5(4)
C5 C4 C3 C2 0.6(4)
C1 C2 C3 C4 0.2(5)
C30 C29 C28 C27 -0.8(5)
C26 C27 C28 C29 0.2(4)
